data_1519585
loop_
_publ_author_name
'Matthews, Craig J.'
'Horton, Peter N.'
'Hursthouse, Michael B.'

_publ_section_title
;
 C81H97Cl8Mn4N45O53
;
_journal_name_full 'Crystal Structure Report Archive'
_journal_page_first 1068
_journal_year 2004
_chemical_formula_moiety 'C72 H64 Mn4 N36, 9(C H3 N O2), 8(Cl O4), 3(H2 O)'
_chemical_formula_sum 'C81 H97 Cl8 Mn4 N45 O53'
_chemical_formula_weight 3052.40
_space_group_IT_number 14
_symmetry_cell_setting monoclinic
_symmetry_space_group_name_Hall '-P 2ybc'
_symmetry_space_group_name_H-M 'P 1 21/c 1'
_atom_sites_solution_hydrogens geom
_atom_sites_solution_primary direct
_atom_sites_solution_secondary difmap
_cell_angle_alpha 90.00
_cell_angle_beta 111.540(14)
_cell_angle_gamma 90.00
_cell_formula_units_Z 4
_cell_length_a 25.134(6)
_cell_length_b 25.332(9)
_cell_length_c 20.455(9)
_cell_measurement_reflns_used 28252
_cell_measurement_temperature 120(2)
_cell_measurement_theta_max 27.485
_cell_measurement_theta_min 2.910
_cell_volume 12114(8)
_computing_cell_refinement 'DENZO (Otwinowski & Minor, 1997) & COLLECT (Hooft, R.W.W., 1998)'
_computing_data_collection 'COLLECT (Hooft, R.W.W., 1998)'
_computing_data_reduction 'DENZO (Otwinowski & Minor, 1997) & COLLECT (Hooft, R.W.W., 1998)'
_computing_molecular_graphics 'ORTEP3 for Windows (Farrugia, 1997)'
_computing_structure_refinement 'SHELXL-97 (Sheldrick, 1997b)'
_computing_structure_solution 'SHELXS-97 (Sheldrick, 1997a)'
_diffrn_ambient_temperature 120(2)
_diffrn_detector_area_resol_mean 9.091
_diffrn_measured_fraction_theta_full 0.997
_diffrn_measured_fraction_theta_max 0.997
_diffrn_measurement_device_type 'Bruker-Nonius 95mm CCD camera on \k-goniostat'
_diffrn_measurement_method '\f & \w scans'
_diffrn_radiation_monochromator '10cm confocal mirrors'
_diffrn_radiation_source 'Bruker-Nonius FR591 rotating anode'
_diffrn_radiation_type MoK\a
_diffrn_radiation_wavelength 0.71073
_diffrn_reflns_av_R_equivalents 0.0774
_diffrn_reflns_av_sigmaI/netI 0.0570
_diffrn_reflns_limit_h_max 27
_diffrn_reflns_limit_h_min -32
_diffrn_reflns_limit_k_max 32
_diffrn_reflns_limit_k_min -32
_diffrn_reflns_limit_l_max 26
_diffrn_reflns_limit_l_min -26
_diffrn_reflns_number 167765
_diffrn_reflns_theta_full 27.48
_diffrn_reflns_theta_max 27.48
_diffrn_reflns_theta_min 2.92
_exptl_absorpt_coefficient_mu 0.697
_exptl_absorpt_correction_T_max 0.9464
_exptl_absorpt_correction_T_min 0.8848
_exptl_absorpt_correction_type multi-scan
_exptl_absorpt_process_details 'SADABS V2.10 (Sheldrick, G.M., 2003)'
_exptl_crystal_colour Orange
_exptl_crystal_density_diffrn 1.674
_exptl_crystal_density_method 'not measured'
_exptl_crystal_description Block
_exptl_crystal_F_000 6232
_exptl_crystal_size_max 0.18
_exptl_crystal_size_mid 0.15
_exptl_crystal_size_min 0.08
_refine_diff_density_max 1.353
_refine_diff_density_min -0.625
_refine_diff_density_rms 0.088
_refine_ls_extinction_method none
_refine_ls_goodness_of_fit_ref 1.133
_refine_ls_hydrogen_treatment mixed
_refine_ls_matrix_type full
_refine_ls_number_parameters 1938
_refine_ls_number_reflns 27697
_refine_ls_number_restraints 3084
_refine_ls_restrained_S_all 1.123
_refine_ls_R_factor_all 0.1052
_refine_ls_R_factor_gt 0.0733
_refine_ls_shift/su_max 0.001
_refine_ls_shift/su_mean 0.000
_refine_ls_structure_factor_coef Fsqd
_refine_ls_weighting_details 'calc w=1/[\s^2^(Fo^2^)+(0.0309P)^2^+41.7576P] where P=(Fo^2^+2Fc^2^)/3'
_refine_ls_weighting_scheme calc
_refine_ls_wR_factor_gt 0.1448
_refine_ls_wR_factor_ref 0.1579
_reflns_number_gt 20658
_reflns_number_total 27697
_reflns_threshold_expression >2sigma(I)
_cod_data_source_file eCrystal-1068.cif
_cod_data_source_block s93
_cod_depositor_comments
;
Citation :
Matthews, Craig J. and Horton, Peter N. and Hursthouse, Michael B. (2004) 
University of Southampton, Crystal Structure Report Archive. 
(doi:10.5258/ecrystals/1068)

More at:
http://ecrystals.chem.soton.ac.uk/1068/
;
_cod_original_cell_volume 12114(7)
_cod_original_sg_symbol_H-M P2(1)/c
_cod_database_code 1519585

loop_
_symmetry_equiv_pos_as_xyz
'x, y, z'
'-x, y+1/2, -z+1/2'
'-x, -y, -z'
'x, -y-1/2, z-1/2'

loop_
_atom_site_label
_atom_site_type_symbol
_atom_site_fract_x
_atom_site_fract_y
_atom_site_fract_z
_atom_site_U_iso_or_equiv
_atom_site_adp_type
_atom_site_occupancy
_atom_site_symmetry_multiplicity
_atom_site_calc_flag
_atom_site_refinement_flags
_atom_site_disorder_assembly
_atom_site_disorder_group
Mn1 Mn 0.23801(3) 0.66182(2) 0.46928(3) 0.02377(14) Uani 1 1 d U . .
Mn2 Mn 0.24243(2) 0.48353(2) 0.47596(3) 0.02336(14) Uani 1 1 d U . .
Mn3 Mn 0.25483(2) 0.30205(2) 0.50229(3) 0.02209(13) Uani 1 1 d U . .
Mn4 Mn 0.26365(3) 0.12336(2) 0.50876(3) 0.02486(14) Uani 1 1 d U . .
C1 C 0.1656(2) 0.75294(18) 0.3669(2) 0.0346(10) Uani 1 1 d U . .
H1 H 0.1880 0.7435 0.3402 0.042 Uiso 1 1 calc R . .
C2 C 0.1292(2) 0.79558(18) 0.3452(3) 0.0387(10) Uani 1 1 d U . .
H2 H 0.1263 0.8146 0.3040 0.046 Uiso 1 1 calc R . .
C3 C 0.0975(2) 0.80989(18) 0.3839(3) 0.0381(10) Uani 1 1 d U . .
H3 H 0.0723 0.8392 0.3700 0.046 Uiso 1 1 calc R . .
C4 C 0.10234(19) 0.78141(17) 0.4437(2) 0.0324(9) Uani 1 1 d U . .
H4 H 0.0809 0.7911 0.4717 0.039 Uiso 1 1 calc R . .
C5 C 0.13914(17) 0.73839(15) 0.4618(2) 0.0251(8) Uani 1 1 d U . .
C6 C 0.14651(16) 0.70470(15) 0.5238(2) 0.0236(8) Uani 1 1 d U . .
C7 C 0.11619(17) 0.71135(16) 0.5681(2) 0.0269(8) Uani 1 1 d U . .
H7 H 0.0904 0.7400 0.5616 0.032 Uiso 1 1 calc R . .
C8 C 0.12427(18) 0.67555(17) 0.6216(2) 0.0292(9) Uani 1 1 d U . .
H8 H 0.1041 0.6795 0.6525 0.035 Uiso 1 1 calc R . .
C9 C 0.16206(17) 0.63355(16) 0.6305(2) 0.0262(8) Uani 1 1 d U . .
H9 H 0.1674 0.6081 0.6664 0.031 Uiso 1 1 calc R . .
C10 C 0.19126(16) 0.63022(15) 0.5856(2) 0.0232(8) Uani 1 1 d U . .
C11 C 0.23276(17) 0.58749(15) 0.5880(2) 0.0237(8) Uani 1 1 d U . .
C12 C 0.34179(16) 0.56449(15) 0.5320(2) 0.0241(8) Uani 1 1 d U . .
C13 C 0.36262(16) 0.52623(15) 0.4913(2) 0.0239(8) Uani 1 1 d U . .
C14 C 0.41098(17) 0.53312(17) 0.4751(2) 0.0305(9) Uani 1 1 d U . .
H14 H 0.4354 0.5626 0.4926 0.037 Uiso 1 1 calc R . .
C15 C 0.42278(19) 0.49588(18) 0.4328(3) 0.0350(10) Uani 1 1 d U . .
H15 H 0.4548 0.5005 0.4191 0.042 Uiso 1 1 calc R . .
C16 C 0.38816(17) 0.45208(17) 0.4103(2) 0.0298(9) Uani 1 1 d U . .
H16 H 0.3962 0.4258 0.3822 0.036 Uiso 1 1 calc R . .
C17 C 0.34159(16) 0.44771(15) 0.4301(2) 0.0225(8) Uani 1 1 d U . .
C18 C 0.30189(16) 0.40210(15) 0.4127(2) 0.0234(8) Uani 1 1 d U . .
C19 C 0.16564(16) 0.37037(15) 0.3872(2) 0.0204(7) Uani 1 1 d U . .
C20 C 0.13043(16) 0.33079(15) 0.4062(2) 0.0223(8) Uani 1 1 d U . .
C21 C 0.07130(16) 0.33188(16) 0.3816(2) 0.0297(9) Uani 1 1 d U . .
H21 H 0.0504 0.3567 0.3469 0.036 Uiso 1 1 calc R . .
C22 C 0.04349(18) 0.29634(17) 0.4083(3) 0.0340(10) Uani 1 1 d U . .
H22 H 0.0030 0.2973 0.3937 0.041 Uiso 1 1 calc R . .
C23 C 0.07474(17) 0.25899(16) 0.4569(2) 0.0308(9) Uani 1 1 d U . .
H23 H 0.0564 0.2340 0.4761 0.037 Uiso 1 1 calc R . .
C24 C 0.13324(16) 0.25935(15) 0.4762(2) 0.0239(8) Uani 1 1 d U . .
C25 C 0.17150(16) 0.22027(15) 0.5249(2) 0.0208(8) Uani 1 1 d U . .
C26 C 0.30245(17) 0.19562(16) 0.6409(2) 0.0245(8) Uani 1 1 d U . .
C27 C 0.34469(17) 0.15157(16) 0.6610(2) 0.0264(8) Uani 1 1 d U . .
C28 C 0.38672(18) 0.14554(19) 0.7271(2) 0.0342(10) Uani 1 1 d U . .
H28 H 0.3903 0.1699 0.7638 0.041 Uiso 1 1 calc R . .
C29 C 0.4234(2) 0.1029(2) 0.7378(3) 0.0417(11) Uani 1 1 d U . .
H29 H 0.4521 0.0973 0.7828 0.050 Uiso 1 1 calc R . .
C30 C 0.4186(2) 0.06864(19) 0.6836(3) 0.0386(10) Uani 1 1 d U . .
H30 H 0.4441 0.0397 0.6904 0.046 Uiso 1 1 calc R . .
C31 C 0.37559(18) 0.07749(17) 0.6190(2) 0.0313(9) Uani 1 1 d U . .
C32 C 0.36747(19) 0.04560(17) 0.5555(3) 0.0321(9) Uani 1 1 d U . .
C33 C 0.4030(2) 0.00354(19) 0.5547(3) 0.0456(12) Uani 1 1 d U . .
H33 H 0.4341 -0.0061 0.5962 0.055 Uiso 1 1 calc R . .
C34 C 0.3926(3) -0.0239(2) 0.4930(3) 0.0547(13) Uani 1 1 d U . .
H34 H 0.4165 -0.0525 0.4915 0.066 Uiso 1 1 calc R . .
C35 C 0.3476(2) -0.0094(2) 0.4341(3) 0.0480(12) Uani 1 1 d U . .
H35 H 0.3394 -0.0281 0.3912 0.058 Uiso 1 1 calc R . .
C36 C 0.3145(2) 0.03242(18) 0.4380(3) 0.0390(10) Uani 1 1 d U . .
H36 H 0.2834 0.0425 0.3968 0.047 Uiso 1 1 calc R . .
N1 N 0.17072(15) 0.72441(13) 0.42363(18) 0.0267(7) Uani 1 1 d U . .
N2 N 0.18360(13) 0.66528(13) 0.53362(17) 0.0233(7) Uani 1 1 d U . .
N3 N 0.23272(15) 0.54381(14) 0.62312(19) 0.0302(8) Uani 1 1 d U . .
H3A H 0.2563 0.5179 0.6240 0.036 Uiso 1 1 calc R . .
H3B H 0.2091 0.5406 0.6457 0.036 Uiso 1 1 calc R . .
N4 N 0.26545(14) 0.59737(13) 0.55242(18) 0.0242(7) Uani 1 1 d U . .
N5 N 0.29304(14) 0.55281(13) 0.53779(18) 0.0233(7) Uani 1 1 d U . .
N6 N 0.37062(14) 0.60905(13) 0.55532(19) 0.0283(8) Uani 1 1 d U . .
H6A H 0.3570 0.6330 0.5762 0.034 Uiso 1 1 calc R . .
H6B H 0.4033 0.6146 0.5498 0.034 Uiso 1 1 calc R . .
N7 N 0.32858(13) 0.48437(12) 0.46838(18) 0.0224(7) Uani 1 1 d U . .
N8 N 0.31947(15) 0.35561(13) 0.39807(19) 0.0296(8) Uani 1 1 d U . .
H8A H 0.2967 0.3280 0.3898 0.035 Uiso 1 1 calc R . .
H8B H 0.3539 0.3525 0.3966 0.035 Uiso 1 1 calc R . .
N9 N 0.25160(13) 0.41083(12) 0.41609(17) 0.0219(7) Uani 1 1 d U . .
N10 N 0.22089(13) 0.36466(12) 0.41713(17) 0.0217(7) Uani 1 1 d U . .
N11 N 0.14002(14) 0.41097(13) 0.34565(17) 0.0241(7) Uani 1 1 d U . .
H11A H 0.1607 0.4361 0.3371 0.029 Uiso 1 1 calc R . .
H11B H 0.1024 0.4125 0.3269 0.029 Uiso 1 1 calc R . .
N12 N 0.16049(13) 0.29490(12) 0.45215(17) 0.0213(6) Uani 1 1 d U . .
N13 N 0.14964(14) 0.17363(13) 0.53266(18) 0.0256(7) Uani 1 1 d U . .
H13A H 0.1721 0.1491 0.5592 0.031 Uiso 1 1 calc R . .
H13B H 0.1128 0.1675 0.5112 0.031 Uiso 1 1 calc R . .
N14 N 0.22538(14) 0.23324(13) 0.55434(17) 0.0230(7) Uani 1 1 d U . .
N15 N 0.26013(14) 0.18838(12) 0.58155(17) 0.0230(7) Uani 1 1 d U . .
N16 N 0.31078(16) 0.23762(14) 0.68180(19) 0.0346(9) Uani 1 1 d U . .
H16A H 0.2864 0.2640 0.6695 0.042 Uiso 1 1 calc R . .
H16B H 0.3407 0.2392 0.7213 0.042 Uiso 1 1 calc R . .
N17 N 0.33915(14) 0.11780(13) 0.60922(18) 0.0257(7) Uani 1 1 d U . .
N18 N 0.32371(16) 0.05979(14) 0.4971(2) 0.0316(8) Uani 1 1 d U . .
C41 C 0.2978(2) 0.76343(18) 0.5607(2) 0.0351(10) Uani 1 1 d U . .
H41 H 0.2729 0.7553 0.5847 0.042 Uiso 1 1 calc R . .
C42 C 0.3301(2) 0.80859(19) 0.5797(3) 0.0414(11) Uani 1 1 d U . .
H42 H 0.3275 0.8311 0.6155 0.050 Uiso 1 1 calc R . .
C43 C 0.3666(2) 0.82011(19) 0.5450(3) 0.0429(11) Uani 1 1 d U . .
H43 H 0.3901 0.8507 0.5571 0.051 Uiso 1 1 calc R . .
C44 C 0.3686(2) 0.78666(18) 0.4926(3) 0.0387(10) Uani 1 1 d U . .
H44 H 0.3931 0.7943 0.4678 0.046 Uiso 1 1 calc R . .
C45 C 0.33476(18) 0.74211(16) 0.4766(2) 0.0275(8) Uani 1 1 d U . .
C46 C 0.33392(17) 0.70458(16) 0.4209(2) 0.0266(8) Uani 1 1 d U . .
C47 C 0.37132(19) 0.70705(18) 0.3851(2) 0.0337(10) Uani 1 1 d U . .
H47 H 0.3995 0.7340 0.3952 0.040 Uiso 1 1 calc R . .
C48 C 0.3667(2) 0.66977(18) 0.3349(3) 0.0375(10) Uani 1 1 d U . .
H48 H 0.3917 0.6709 0.3096 0.045 Uiso 1 1 calc R . .
C49 C 0.32594(19) 0.63044(17) 0.3209(2) 0.0324(9) Uani 1 1 d U . .
H49 H 0.3223 0.6046 0.2858 0.039 Uiso 1 1 calc R . .
C50 C 0.29077(17) 0.62965(15) 0.3588(2) 0.0245(8) Uani 1 1 d U . .
C51 C 0.24854(17) 0.58725(15) 0.3543(2) 0.0234(8) Uani 1 1 d U . .
C52 C 0.13968(17) 0.55702(15) 0.4044(2) 0.0240(8) Uani 1 1 d U . .
C53 C 0.11542(16) 0.51521(15) 0.4356(2) 0.0227(8) Uani 1 1 d U . .
C54 C 0.05814(17) 0.50808(16) 0.4220(2) 0.0264(8) Uani 1 1 d U . .
H54 H 0.0301 0.5297 0.3890 0.032 Uiso 1 1 calc R . .
C55 C 0.04258(18) 0.46863(16) 0.4578(2) 0.0288(9) Uani 1 1 d U . .
H55 H 0.0033 0.4628 0.4494 0.035 Uiso 1 1 calc R . .
C56 C 0.08344(16) 0.43754(16) 0.5057(2) 0.0271(9) Uani 1 1 d U . .
H56 H 0.0731 0.4116 0.5323 0.033 Uiso 1 1 calc R . .
C57 C 0.14036(16) 0.44526(15) 0.5140(2) 0.0222(8) Uani 1 1 d U . .
C58 C 0.18788(16) 0.41026(15) 0.5562(2) 0.0222(8) Uani 1 1 d U . .
C59 C 0.32972(17) 0.38954(15) 0.5996(2) 0.0234(8) Uani 1 1 d U . .
C60 C 0.37042(16) 0.34594(15) 0.6042(2) 0.0229(8) Uani 1 1 d U . .
C61 C 0.42670(17) 0.34527(18) 0.6512(2) 0.0311(9) Uani 1 1 d U . .
H61 H 0.4408 0.3718 0.6862 0.037 Uiso 1 1 calc R . .
C62 C 0.46124(19) 0.30482(19) 0.6455(3) 0.0383(11) Uani 1 1 d U . .
H62 H 0.5003 0.3038 0.6760 0.046 Uiso 1 1 calc R . .
C63 C 0.43995(18) 0.26607(18) 0.5962(2) 0.0339(10) Uani 1 1 d U . .
H63 H 0.4639 0.2387 0.5910 0.041 Uiso 1 1 calc R . .
C64 C 0.38246(17) 0.26778(16) 0.5540(2) 0.0249(8) Uani 1 1 d U . .
C65 C 0.35190(18) 0.22654(16) 0.5026(2) 0.0264(8) Uani 1 1 d U . .
C66 C 0.22926(19) 0.19263(16) 0.3748(2) 0.0287(9) Uani 1 1 d U . .
C67 C 0.18757(19) 0.14875(16) 0.3538(2) 0.0287(9) Uani 1 1 d U . .
C68 C 0.1482(2) 0.14080(18) 0.2863(2) 0.0360(10) Uani 1 1 d U . .
H68 H 0.1469 0.1634 0.2487 0.043 Uiso 1 1 calc R . .
C69 C 0.1108(2) 0.09875(18) 0.2758(2) 0.0363(10) Uani 1 1 d U . .
H69 H 0.0838 0.0919 0.2300 0.044 Uiso 1 1 calc R . .
C70 C 0.11233(19) 0.06677(17) 0.3305(2) 0.0323(9) Uani 1 1 d U . .
H70 H 0.0861 0.0384 0.3236 0.039 Uiso 1 1 calc R . .
C71 C 0.15334(17) 0.07721(16) 0.3965(2) 0.0273(8) Uani 1 1 d U . .
C72 C 0.16057(18) 0.04508(16) 0.4601(2) 0.0282(8) Uani 1 1 d U . .
C73 C 0.1218(2) 0.00666(18) 0.4612(3) 0.0371(10) Uani 1 1 d U . .
H73 H 0.0888 -0.0003 0.4206 0.045 Uiso 1 1 calc R . .
C74 C 0.1319(2) -0.0216(2) 0.5227(3) 0.0447(12) Uani 1 1 d U . .
H74 H 0.1057 -0.0478 0.5250 0.054 Uiso 1 1 calc R . .
C75 C 0.1804(2) -0.01122(19) 0.5801(3) 0.0412(11) Uani 1 1 d U . .
H75 H 0.1885 -0.0304 0.6226 0.049 Uiso 1 1 calc R . .
C76 C 0.2171(2) 0.02770(17) 0.5751(2) 0.0354(10) Uani 1 1 d U . .
H76 H 0.2507 0.0347 0.6149 0.042 Uiso 1 1 calc R . .
N41 N 0.29929(15) 0.73048(14) 0.51077(19) 0.0289(7) Uani 1 1 d U . .
N42 N 0.29467(14) 0.66624(13) 0.40766(17) 0.0236(7) Uani 1 1 d U . .
N43 N 0.24705(15) 0.54461(13) 0.31593(19) 0.0314(8) Uani 1 1 d U . .
H43A H 0.2239 0.5184 0.3152 0.038 Uiso 1 1 calc R . .
H43B H 0.2692 0.5426 0.2912 0.038 Uiso 1 1 calc R . .
N44 N 0.21781(14) 0.59449(12) 0.39271(18) 0.0233(7) Uani 1 1 d U . .
N45 N 0.19065(14) 0.54811(12) 0.40368(17) 0.0234(7) Uani 1 1 d U . .
N46 N 0.10947(15) 0.60098(13) 0.38180(19) 0.0280(8) Uani 1 1 d U . .
H46A H 0.1237 0.6270 0.3647 0.034 Uiso 1 1 calc R . .
H46B H 0.0753 0.6041 0.3840 0.034 Uiso 1 1 calc R . .
N47 N 0.15570(13) 0.48333(12) 0.47957(17) 0.0216(7) Uani 1 1 d U . .
N48 N 0.17662(14) 0.36876(13) 0.58919(18) 0.0266(7) Uani 1 1 d U . .
H48A H 0.2038 0.3460 0.6107 0.032 Uiso 1 1 calc R . .
H48B H 0.1420 0.3642 0.5894 0.032 Uiso 1 1 calc R . .
N49 N 0.23797(14) 0.42012(13) 0.55313(17) 0.0232(7) Uani 1 1 d U . .
N50 N 0.27556(13) 0.37703(13) 0.57344(17) 0.0227(7) Uani 1 1 d U . .
N51 N 0.35156(15) 0.43742(13) 0.61891(19) 0.0285(8) Uani 1 1 d U . .
H51A H 0.3287 0.4646 0.6145 0.034 Uiso 1 1 calc R . .
H51B H 0.3889 0.4419 0.6361 0.034 Uiso 1 1 calc R . .
N52 N 0.34859(13) 0.30727(13) 0.55866(17) 0.0223(7) Uani 1 1 d U . .
N53 N 0.37879(17) 0.18123(14) 0.5001(2) 0.0366(9) Uani 1 1 d U . .
H53A H 0.3601 0.1556 0.4720 0.044 Uiso 1 1 calc R . .
H53B H 0.4151 0.1772 0.5265 0.044 Uiso 1 1 calc R . .
N54 N 0.29820(14) 0.23552(13) 0.46516(18) 0.0256(7) Uani 1 1 d U . .
N55 N 0.26764(15) 0.18905(13) 0.43721(18) 0.0261(7) Uani 1 1 d U . .
N56 N 0.2245(2) 0.23307(15) 0.3315(2) 0.0461(11) Uani 1 1 d U . .
H56A H 0.2485 0.2597 0.3449 0.055 Uiso 1 1 calc R . .
H56B H 0.1973 0.2332 0.2895 0.055 Uiso 1 1 calc R . .
N57 N 0.19023(15) 0.11697(13) 0.40682(17) 0.0258(7) Uani 1 1 d U . .
N58 N 0.20756(15) 0.05600(13) 0.51687(18) 0.0274(7) Uani 1 1 d U . .
O1 O -0.01642(12) 0.93131(13) 0.22721(18) 0.0395(8) Uani 1 1 d DU . .
O2 O 0.05605(14) 0.88141(13) 0.21285(19) 0.0446(8) Uani 1 1 d DU . .
O3 O 0.07505(13) 0.93199(12) 0.31407(15) 0.0359(7) Uani 1 1 d DU . .
O4 O 0.05841(14) 0.97400(13) 0.20722(17) 0.0415(8) Uani 1 1 d DU . .
Cl1 Cl 0.04383(4) 0.92941(4) 0.24045(5) 0.0270(2) Uani 1 1 d DU . .
O11 O 0.0146(2) 0.6041(2) -0.0304(2) 0.0958(18) Uani 1 1 d DU . .
O12 O -0.04376(15) 0.61785(15) 0.0358(3) 0.0728(14) Uani 1 1 d DU . .
O13 O 0.02343(16) 0.67934(13) 0.0351(2) 0.0581(11) Uani 1 1 d DU . .
O14 O 0.05329(13) 0.59882(14) 0.09102(18) 0.0453(9) Uani 1 1 d DU . .
Cl11 Cl 0.01169(5) 0.62419(4) 0.03256(6) 0.0348(2) Uani 1 1 d DU . .
O21 O 0.21177(13) 0.35035(11) 0.26516(16) 0.0346(7) Uani 1 1 d DU . .
O22 O 0.17862(16) 0.39065(13) 0.15446(16) 0.0448(8) Uani 1 1 d DU . .
O23 O 0.27442(14) 0.39988(14) 0.2290(2) 0.0503(9) Uani 1 1 d DU . .
O24 O 0.20202(14) 0.44246(11) 0.25435(16) 0.0352(7) Uani 1 1 d DU . .
Cl21 Cl 0.21715(4) 0.39554(4) 0.22635(5) 0.0278(2) Uani 1 1 d DU . .
O31 O -0.0187(2) 0.12440(19) 0.0471(3) 0.0522(15) Uani 0.821(9) 1 d PDU A 1
O32 O 0.0730(2) 0.1512(3) 0.1205(4) 0.0375(16) Uani 0.821(9) 1 d PDU A 1
O33 O -0.0070(2) 0.1771(3) 0.1442(3) 0.0664(18) Uani 0.821(9) 1 d PDU A 1
O34 O 0.0080(2) 0.2123(2) 0.0492(3) 0.0586(16) Uani 0.821(9) 1 d PDU A 1
Cl31 Cl 0.01403(18) 0.16608(14) 0.0899(2) 0.0247(6) Uani 0.821(9) 1 d PDU A 1
O36 O -0.0017(10) 0.2155(7) 0.0860(15) 0.060(5) Uani 0.179(9) 1 d PDU A 2
O37 O -0.0014(8) 0.1344(11) 0.1371(10) 0.054(5) Uani 0.179(9) 1 d PDU A 2
O38 O -0.0089(8) 0.1391(9) 0.0201(9) 0.037(4) Uani 0.179(9) 1 d PDU A 2
O39 O 0.0761(9) 0.1625(13) 0.1078(17) 0.032(5) Uani 0.179(9) 1 d PDU A 2
Cl36 Cl 0.0149(9) 0.1621(7) 0.0876(10) 0.034(3) Uani 0.179(9) 1 d PDU A 2
O41 O 0.35409(13) 0.12933(14) 0.25295(18) 0.0439(8) Uani 1 1 d DU . .
O42 O 0.27597(16) 0.07198(13) 0.2250(2) 0.0513(9) Uani 1 1 d DU . .
O43 O 0.30609(16) 0.11955(15) 0.33088(18) 0.0506(9) Uani 1 1 d DU . .
O44 O 0.26202(13) 0.16387(12) 0.22392(16) 0.0364(7) Uani 1 1 d DU . .
Cl41 Cl 0.29952(5) 0.12084(4) 0.25850(6) 0.0347(2) Uani 1 1 d DU . .
O51 O 0.4807(2) 0.9340(3) 0.7006(4) 0.0621(19) Uani 0.732(8) 1 d PDU B 1
O52 O 0.4356(4) 0.8564(2) 0.7160(4) 0.061(2) Uani 0.732(8) 1 d PDU B 1
O53 O 0.4398(3) 0.9306(3) 0.7852(3) 0.080(2) Uani 0.732(8) 1 d PDU B 1
O54 O 0.3811(3) 0.9314(5) 0.6676(6) 0.053(2) Uani 0.732(8) 1 d PDU B 1
Cl51 Cl 0.43415(19) 0.91200(19) 0.7158(2) 0.0358(7) Uani 0.732(8) 1 d PDU B 1
O56 O 0.4640(7) 0.9091(7) 0.6555(8) 0.062(4) Uani 0.268(8) 1 d PDU B 2
O57 O 0.4659(7) 0.9551(6) 0.7586(9) 0.072(4) Uani 0.268(8) 1 d PDU B 2
O58 O 0.4473(10) 0.8644(7) 0.7447(11) 0.065(5) Uani 0.268(8) 1 d PDU B 2
O59 O 0.3805(8) 0.9222(13) 0.6765(17) 0.053(5) Uani 0.268(8) 1 d PDU B 2
Cl56 Cl 0.4411(7) 0.9139(6) 0.7101(8) 0.060(3) Uani 0.268(8) 1 d PDU B 2
O61 O 0.43147(14) 0.32440(16) 0.4058(3) 0.0688(13) Uani 1 1 d DU . .
O62 O 0.5229(2) 0.2936(2) 0.4669(3) 0.1047(19) Uani 1 1 d DU . .
O63 O 0.4851(3) 0.36175(18) 0.5140(2) 0.0847(15) Uani 1 1 d DU . .
O64 O 0.50713(18) 0.37626(19) 0.4165(2) 0.0710(12) Uani 1 1 d DU . .
Cl61 Cl 0.48650(5) 0.33684(5) 0.45357(6) 0.0406(3) Uani 1 1 d DU . .
O71 O 0.5515(4) 0.1870(3) 0.6120(7) 0.077(3) Uani 0.461(6) 1 d PDU C 1
O72 O 0.5738(4) 0.1010(5) 0.6371(7) 0.090(3) Uani 0.461(6) 1 d PDU C 1
O73 O 0.4785(3) 0.1325(4) 0.6004(6) 0.076(3) Uani 0.461(6) 1 d PDU C 1
O74 O 0.5272(6) 0.1242(6) 0.5234(5) 0.114(3) Uani 0.461(6) 1 d PDU C 1
Cl71 Cl 0.5323(4) 0.1335(3) 0.5954(5) 0.0408(14) Uani 0.461(6) 1 d PDU C 1
O76 O 0.5234(5) 0.1798(3) 0.5666(6) 0.084(3) Uani 0.539(6) 1 d PDU C 2
O77 O 0.5372(5) 0.1279(4) 0.6725(5) 0.097(3) Uani 0.539(6) 1 d PDU C 2
O78 O 0.4960(5) 0.0916(4) 0.5547(6) 0.117(3) Uani 0.539(6) 1 d PDU C 2
O79 O 0.5855(4) 0.1160(4) 0.5984(6) 0.080(3) Uani 0.539(6) 1 d PDU C 2
Cl76 Cl 0.5310(4) 0.1289(3) 0.6016(5) 0.0527(16) Uani 0.539(6) 1 d PDU C 2
C101 C 0.2175(3) 0.9068(3) 0.4286(3) 0.0736(18) Uani 1 1 d DU . .
H10A H 0.2379 0.9331 0.4641 0.110 Uiso 1 1 calc R . .
H10B H 0.2403 0.8745 0.4363 0.110 Uiso 1 1 calc R . .
H10C H 0.1805 0.8989 0.4322 0.110 Uiso 1 1 calc R . .
N101 N 0.2082(2) 0.9278(2) 0.3584(3) 0.0577(12) Uani 1 1 d DU . .
O101 O 0.20292(18) 0.97488(16) 0.3502(2) 0.0671(12) Uani 1 1 d DU . .
O102 O 0.2048(2) 0.89616(18) 0.3123(3) 0.0804(14) Uani 1 1 d DU . .
C111 C 0.4670(3) 0.7877(5) 0.2076(5) 0.124(4) Uani 1 1 d DU . .
H11C H 0.4660 0.8042 0.1638 0.186 Uiso 1 1 calc R . .
H11D H 0.4794 0.7509 0.2091 0.186 Uiso 1 1 calc R . .
H11E H 0.4938 0.8070 0.2477 0.186 Uiso 1 1 calc R . .
N111 N 0.41025(18) 0.78940(18) 0.2106(2) 0.0485(11) Uani 1 1 d DU . .
O111 O 0.37369(16) 0.81565(16) 0.1689(2) 0.0570(10) Uani 1 1 d DU . .
O112 O 0.4028(2) 0.76055(17) 0.2535(3) 0.0748(13) Uani 1 1 d DU . .
C121 C 0.3004(3) 0.8366(3) 0.2658(4) 0.0709(18) Uani 1 1 d DU . .
H12A H 0.2767 0.8632 0.2766 0.106 Uiso 1 1 calc R . .
H12B H 0.3102 0.8486 0.2260 0.106 Uiso 1 1 calc R . .
H12C H 0.3356 0.8312 0.3069 0.106 Uiso 1 1 calc R . .
N121 N 0.26844(18) 0.7862(2) 0.2473(2) 0.0520(11) Uani 1 1 d DU . .
O121 O 0.25487(18) 0.77003(19) 0.1875(2) 0.0674(12) Uani 1 1 d DU . .
O122 O 0.2574(2) 0.7640(2) 0.2924(3) 0.0946(17) Uani 1 1 d DU . .
C131 C 0.1771(2) 0.6570(2) 0.1704(3) 0.0584(14) Uani 1 1 d DU . .
H13C H 0.2005 0.6787 0.2101 0.088 Uiso 1 1 calc R . .
H13D H 0.1662 0.6243 0.1879 0.088 Uiso 1 1 calc R . .
H13E H 0.1426 0.6765 0.1424 0.088 Uiso 1 1 calc R . .
N131 N 0.21004(19) 0.64403(18) 0.1265(3) 0.0534(12) Uani 1 1 d DU . .
O131 O 0.25392(18) 0.61940(18) 0.1532(2) 0.0689(12) Uani 1 1 d DU . .
O132 O 0.1915(2) 0.6587(2) 0.0657(2) 0.0822(15) Uani 1 1 d DU . .
C141 C 0.0077(2) 0.6738(2) 0.2073(3) 0.0548(14) Uani 1 1 d DU . .
H14A H 0.0093 0.6363 0.2194 0.082 Uiso 1 1 calc R . .
H14B H -0.0162 0.6785 0.1576 0.082 Uiso 1 1 calc R . .
H14C H -0.0086 0.6938 0.2364 0.082 Uiso 1 1 calc R . .
N141 N 0.0656(2) 0.69301(16) 0.2198(2) 0.0468(10) Uani 1 1 d DU . .
O141 O 0.07151(19) 0.73293(15) 0.1902(2) 0.0658(12) Uani 1 1 d DU . .
O142 O 0.10621(17) 0.66796(15) 0.25937(19) 0.0536(10) Uani 1 1 d DU . .
C151 C 0.0532(2) 0.48018(18) 0.1482(2) 0.0394(11) Uani 1 1 d DU . .
H15A H 0.0390 0.4986 0.1030 0.059 Uiso 1 1 calc R . .
H15B H 0.0255 0.4531 0.1490 0.059 Uiso 1 1 calc R . .
H15C H 0.0899 0.4634 0.1548 0.059 Uiso 1 1 calc R . .
N151 N 0.06084(16) 0.51836(15) 0.2054(2) 0.0370(9) Uani 1 1 d DU . .
O151 O 0.10824(17) 0.5243(2) 0.2484(2) 0.0829(16) Uani 1 1 d DU . .
O152 O 0.01929(14) 0.54135(13) 0.2068(2) 0.0457(9) Uani 1 1 d DU . .
C161 C 0.0640(2) 0.3184(2) 0.1510(3) 0.0545(14) Uani 1 1 d DU . .
H16C H 0.0878 0.3447 0.1392 0.082 Uiso 1 1 calc R . .
H16D H 0.0406 0.3360 0.1736 0.082 Uiso 1 1 calc R . .
H16E H 0.0391 0.3009 0.1080 0.082 Uiso 1 1 calc R . .
N161 N 0.10126(19) 0.27880(17) 0.1995(2) 0.0479(11) Uani 1 1 d DU . .
O161 O 0.0940(2) 0.26933(18) 0.2537(2) 0.0721(12) Uani 1 1 d DU . .
O162 O 0.13773(17) 0.25764(15) 0.1827(2) 0.0549(10) Uani 1 1 d DU . .
C171 C 0.4548(2) 0.1763(2) 0.3866(3) 0.0590(15) Uani 1 1 d DU . .
H17A H 0.4776 0.1935 0.4310 0.088 Uiso 1 1 calc R . .
H17B H 0.4802 0.1634 0.3634 0.088 Uiso 1 1 calc R . .
H17C H 0.4338 0.1466 0.3961 0.088 Uiso 1 1 calc R . .
N171 N 0.41354(18) 0.21504(17) 0.3400(2) 0.0449(10) Uani 1 1 d DU . .
O171 O 0.42454(16) 0.23414(15) 0.29150(19) 0.0521(9) Uani 1 1 d DU . .
O172 O 0.37085(15) 0.22656(16) 0.3518(2) 0.0542(10) Uani 1 1 d DU . .
C181 C 0.4130(8) 0.4955(8) 0.7884(9) 0.060(3) Uani 0.599(7) 1 d PDU D 1
H18A H 0.4328 0.4641 0.7810 0.090 Uiso 0.599(7) 1 calc PR D 1
H18B H 0.3751 0.4855 0.7876 0.090 Uiso 0.599(7) 1 calc PR D 1
H18C H 0.4353 0.5113 0.8340 0.090 Uiso 0.599(7) 1 calc PR D 1
N181 N 0.4066(3) 0.5340(3) 0.7323(4) 0.0486(18) Uani 0.599(7) 1 d PDU D 1
O181 O 0.3597(6) 0.5520(7) 0.7009(7) 0.067(4) Uani 0.599(7) 1 d PDU D 1
O182 O 0.4486(3) 0.5452(4) 0.7194(5) 0.092(3) Uani 0.599(7) 1 d PDU D 1
C183 C 0.4102(12) 0.4971(13) 0.8060(14) 0.073(6) Uani 0.401(7) 1 d PDU D 2
H18D H 0.4449 0.4992 0.7949 0.109 Uiso 0.401(7) 1 calc PR D 2
H18E H 0.3973 0.4603 0.8025 0.109 Uiso 0.401(7) 1 calc PR D 2
H18F H 0.4186 0.5099 0.8540 0.109 Uiso 0.401(7) 1 calc PR D 2
N183 N 0.3649(5) 0.5299(5) 0.7561(6) 0.057(3) Uani 0.401(7) 1 d PDU D 2
O183 O 0.3286(5) 0.5467(4) 0.7761(6) 0.071(3) Uani 0.401(7) 1 d PDU D 2
O184 O 0.3668(10) 0.5383(10) 0.6991(9) 0.063(4) Uani 0.401(7) 1 d PDU D 2
O201 O 0.16029(18) 0.49466(18) 0.6816(2) 0.0617(11) Uani 1 1 d D . .
H201 H 0.184(2) 0.474(2) 0.710(2) 0.093 Uiso 1 1 d D . .
H202 H 0.155(3) 0.5191(19) 0.706(3) 0.093 Uiso 1 1 d D . .
O211 O 0.31761(18) 0.50896(15) 0.2434(2) 0.0555(11) Uani 1 1 d D . .
H211 H 0.317(3) 0.4759(3) 0.241(4) 0.083 Uiso 1 1 d D . .
H212 H 0.342(2) 0.5190(19) 0.228(3) 0.083 Uiso 1 1 d D . .
O221 O 0.46352(17) 0.45019(17) 0.6021(2) 0.0376(10) Uani 0.754(3) 1 d PU E 1
O231 O 0.4555(9) 0.4932(8) 0.6482(12) 0.033(4) Uani 0.140(6) 1 d PU F 2
O241 O 0.4985(11) 0.4788(10) 0.6744(14) 0.027(4) Uani 0.106(6) 1 d PU G 3

loop_
_atom_site_aniso_label
_atom_site_aniso_U_11
_atom_site_aniso_U_22
_atom_site_aniso_U_33
_atom_site_aniso_U_23
_atom_site_aniso_U_13
_atom_site_aniso_U_12
Mn1 0.0280(3) 0.0197(3) 0.0272(3) -0.0003(2) 0.0143(3) 0.0000(2)
Mn2 0.0190(3) 0.0190(3) 0.0348(4) 0.0014(3) 0.0130(3) 0.0004(2)
Mn3 0.0178(3) 0.0197(3) 0.0260(3) 0.0016(2) 0.0048(2) 0.0000(2)
Mn4 0.0278(3) 0.0198(3) 0.0248(3) 0.0006(2) 0.0071(3) -0.0002(2)
C1 0.043(2) 0.033(2) 0.030(2) 0.0020(18) 0.0155(19) -0.0017(18)
C2 0.047(3) 0.032(2) 0.033(2) 0.0108(19) 0.010(2) 0.001(2)
C3 0.033(2) 0.031(2) 0.045(3) 0.010(2) 0.009(2) 0.0055(18)
C4 0.031(2) 0.026(2) 0.039(2) 0.0032(18) 0.0120(19) 0.0049(17)
C5 0.0252(19) 0.0200(18) 0.028(2) -0.0022(15) 0.0067(16) -0.0020(15)
C6 0.0235(18) 0.0208(18) 0.0268(19) -0.0014(15) 0.0095(15) 0.0001(15)
C7 0.026(2) 0.026(2) 0.029(2) -0.0009(16) 0.0104(17) 0.0026(16)
C8 0.030(2) 0.033(2) 0.029(2) 0.0002(17) 0.0148(18) 0.0037(17)
C9 0.028(2) 0.026(2) 0.026(2) 0.0003(16) 0.0113(17) 0.0022(16)
C10 0.0218(18) 0.0211(18) 0.0244(19) -0.0016(15) 0.0057(15) -0.0014(14)
C11 0.0238(19) 0.0226(18) 0.0235(19) -0.0009(15) 0.0074(16) 0.0006(15)
C12 0.0219(18) 0.0226(19) 0.028(2) 0.0036(15) 0.0088(16) 0.0011(15)
C13 0.0220(18) 0.0206(18) 0.030(2) 0.0033(15) 0.0099(16) 0.0012(14)
C14 0.024(2) 0.028(2) 0.042(2) -0.0041(18) 0.0153(18) -0.0059(16)
C15 0.028(2) 0.037(2) 0.048(3) -0.003(2) 0.024(2) -0.0041(18)
C16 0.026(2) 0.032(2) 0.036(2) -0.0038(18) 0.0158(18) 0.0004(17)
C17 0.0211(17) 0.0219(18) 0.0249(19) 0.0014(15) 0.0088(15) 0.0029(14)
C18 0.0223(18) 0.0244(19) 0.0241(19) 0.0014(16) 0.0094(16) 0.0020(15)
C19 0.0219(17) 0.0190(17) 0.0205(18) -0.0018(14) 0.0082(15) 0.0003(14)
C20 0.0236(18) 0.0182(17) 0.0242(19) 0.0004(15) 0.0077(15) -0.0019(14)
C21 0.0200(18) 0.025(2) 0.038(2) 0.0074(17) 0.0035(17) 0.0012(16)
C22 0.0216(19) 0.026(2) 0.052(3) 0.0113(19) 0.0107(19) 0.0013(16)
C23 0.0250(19) 0.025(2) 0.044(2) 0.0080(18) 0.0148(18) -0.0010(16)
C24 0.0224(18) 0.0195(18) 0.029(2) 0.0015(15) 0.0086(16) 0.0014(14)
C25 0.0247(18) 0.0196(18) 0.0205(18) 0.0012(14) 0.0110(15) -0.0002(14)
C26 0.0247(19) 0.0253(19) 0.0230(19) 0.0032(15) 0.0084(15) -0.0014(15)
C27 0.0248(19) 0.028(2) 0.0260(19) 0.0055(16) 0.0091(16) 0.0014(15)
C28 0.030(2) 0.039(2) 0.029(2) 0.0034(18) 0.0050(18) 0.0036(18)
C29 0.030(2) 0.051(3) 0.037(2) 0.010(2) 0.0032(19) 0.007(2)
C30 0.034(2) 0.039(2) 0.041(2) 0.011(2) 0.0108(19) 0.0079(19)
C31 0.028(2) 0.028(2) 0.039(2) 0.0091(17) 0.0135(17) 0.0034(16)
C32 0.033(2) 0.024(2) 0.043(2) 0.0042(17) 0.0186(18) 0.0015(16)
C33 0.047(3) 0.034(2) 0.060(3) 0.006(2) 0.024(2) 0.013(2)
C34 0.060(3) 0.035(3) 0.076(4) -0.003(2) 0.034(3) 0.013(2)
C35 0.057(3) 0.037(3) 0.060(3) -0.013(2) 0.033(2) 0.001(2)
C36 0.047(3) 0.030(2) 0.045(3) -0.004(2) 0.023(2) -0.0024(19)
N1 0.0333(18) 0.0206(16) 0.0263(17) 0.0006(13) 0.0112(15) -0.0003(13)
N2 0.0216(16) 0.0222(16) 0.0262(17) -0.0022(13) 0.0088(13) -0.0006(13)
N3 0.0311(19) 0.0279(18) 0.039(2) 0.0088(16) 0.0217(17) 0.0090(15)
N4 0.0239(16) 0.0210(16) 0.0285(17) -0.0004(13) 0.0105(14) 0.0030(13)
N5 0.0224(16) 0.0201(15) 0.0293(18) 0.0002(13) 0.0118(14) 0.0027(12)
N6 0.0241(17) 0.0248(17) 0.039(2) -0.0026(15) 0.0147(16) -0.0021(14)
N7 0.0192(15) 0.0197(15) 0.0287(18) 0.0014(13) 0.0094(13) 0.0005(12)
N8 0.0253(18) 0.0251(17) 0.041(2) -0.0075(16) 0.0155(16) -0.0022(14)
N9 0.0185(15) 0.0202(15) 0.0264(17) 0.0014(13) 0.0077(13) -0.0012(12)
N10 0.0207(15) 0.0191(15) 0.0264(17) 0.0017(13) 0.0099(13) -0.0004(12)
N11 0.0197(16) 0.0236(17) 0.0286(18) 0.0061(14) 0.0085(14) 0.0002(13)
N12 0.0207(15) 0.0194(15) 0.0242(16) 0.0003(13) 0.0087(13) -0.0006(12)
N13 0.0214(16) 0.0248(17) 0.0297(19) 0.0068(14) 0.0084(14) -0.0017(13)
N14 0.0226(16) 0.0211(16) 0.0262(17) 0.0031(13) 0.0099(13) 0.0012(12)
N15 0.0225(16) 0.0209(16) 0.0257(17) 0.0033(13) 0.0088(13) 0.0024(13)
N16 0.035(2) 0.032(2) 0.029(2) -0.0043(16) 0.0018(16) 0.0057(16)
N17 0.0271(17) 0.0209(16) 0.0286(17) 0.0040(13) 0.0097(14) 0.0004(13)
N18 0.0374(19) 0.0226(17) 0.039(2) 0.0006(15) 0.0188(16) -0.0003(14)
C41 0.038(2) 0.033(2) 0.035(2) -0.0068(19) 0.0146(19) -0.0025(18)
C42 0.045(3) 0.033(2) 0.047(3) -0.016(2) 0.018(2) -0.004(2)
C43 0.047(3) 0.035(2) 0.045(3) -0.014(2) 0.014(2) -0.015(2)
C44 0.039(2) 0.036(2) 0.043(3) -0.007(2) 0.017(2) -0.0105(19)
C45 0.027(2) 0.0263(19) 0.028(2) -0.0006(16) 0.0099(16) -0.0001(16)
C46 0.029(2) 0.0233(19) 0.028(2) 0.0017(16) 0.0106(16) 0.0001(15)
C47 0.034(2) 0.033(2) 0.039(2) -0.0035(18) 0.0191(19) -0.0106(18)
C48 0.041(2) 0.036(2) 0.045(3) -0.004(2) 0.028(2) -0.0069(19)
C49 0.038(2) 0.031(2) 0.034(2) -0.0051(18) 0.0207(19) -0.0046(18)
C50 0.0258(19) 0.0226(18) 0.0250(19) 0.0002(15) 0.0093(16) -0.0010(15)
C51 0.0260(19) 0.0225(18) 0.0223(19) -0.0005(15) 0.0096(16) -0.0001(15)
C52 0.0257(19) 0.0226(19) 0.0229(19) -0.0013(15) 0.0081(16) -0.0002(15)
C53 0.0242(18) 0.0200(18) 0.0252(19) -0.0019(15) 0.0107(15) 0.0021(14)
C54 0.0234(18) 0.026(2) 0.030(2) 0.0007(16) 0.0097(17) 0.0050(16)
C55 0.0222(19) 0.028(2) 0.038(2) -0.0001(18) 0.0128(17) 0.0004(16)
C56 0.0216(18) 0.030(2) 0.033(2) 0.0024(17) 0.0136(17) 0.0011(16)
C57 0.0217(17) 0.0219(18) 0.0246(19) -0.0008(15) 0.0103(15) 0.0011(14)
C58 0.0217(18) 0.0211(18) 0.026(2) -0.0003(15) 0.0112(16) 0.0000(14)
C59 0.0239(18) 0.0235(19) 0.0231(19) 0.0028(15) 0.0089(16) 0.0010(15)
C60 0.0200(17) 0.0241(18) 0.0244(19) 0.0034(15) 0.0079(15) 0.0007(14)
C61 0.0232(19) 0.033(2) 0.033(2) -0.0026(18) 0.0065(17) 0.0006(17)
C62 0.022(2) 0.039(2) 0.048(3) -0.001(2) 0.0061(19) 0.0049(18)
C63 0.025(2) 0.032(2) 0.044(3) 0.0022(19) 0.0124(18) 0.0086(17)
C64 0.0233(18) 0.0247(19) 0.029(2) 0.0028(16) 0.0120(16) 0.0010(15)
C65 0.030(2) 0.0208(19) 0.035(2) 0.0045(16) 0.0197(17) 0.0031(15)
C66 0.040(2) 0.0240(19) 0.023(2) -0.0031(16) 0.0132(17) -0.0020(17)
C67 0.038(2) 0.0218(19) 0.027(2) -0.0015(16) 0.0119(17) 0.0000(16)
C68 0.046(3) 0.030(2) 0.026(2) -0.0010(17) 0.0061(19) -0.0001(19)
C69 0.041(2) 0.031(2) 0.029(2) -0.0059(18) 0.0027(19) 0.0009(19)
C70 0.033(2) 0.028(2) 0.031(2) -0.0074(17) 0.0061(18) -0.0038(17)
C71 0.0277(19) 0.0221(19) 0.032(2) -0.0044(16) 0.0112(16) 0.0014(15)
C72 0.032(2) 0.0223(19) 0.033(2) -0.0052(16) 0.0148(17) 0.0005(16)
C73 0.040(2) 0.034(2) 0.040(2) -0.0076(19) 0.017(2) -0.0104(19)
C74 0.053(3) 0.039(3) 0.049(3) -0.005(2) 0.027(2) -0.017(2)
C75 0.058(3) 0.032(2) 0.038(2) 0.003(2) 0.023(2) -0.005(2)
C76 0.047(3) 0.028(2) 0.030(2) 0.0006(18) 0.013(2) -0.0018(19)
N41 0.0290(17) 0.0260(17) 0.0324(19) -0.0031(14) 0.0120(15) -0.0006(14)
N42 0.0261(16) 0.0203(16) 0.0253(17) 0.0022(13) 0.0105(14) 0.0003(13)
N43 0.038(2) 0.0249(18) 0.038(2) -0.0078(16) 0.0216(17) -0.0073(15)
N44 0.0264(17) 0.0180(15) 0.0270(17) 0.0015(13) 0.0117(14) -0.0028(13)
N45 0.0256(16) 0.0191(15) 0.0265(17) -0.0003(13) 0.0109(14) -0.0040(13)
N46 0.0273(18) 0.0221(17) 0.035(2) 0.0049(15) 0.0118(16) 0.0030(14)
N47 0.0221(15) 0.0212(16) 0.0240(17) -0.0016(13) 0.0115(13) -0.0001(12)
N48 0.0213(17) 0.0276(18) 0.0326(19) 0.0065(15) 0.0120(15) 0.0032(14)
N49 0.0216(15) 0.0222(16) 0.0261(17) -0.0007(13) 0.0092(13) 0.0024(12)
N50 0.0205(15) 0.0229(16) 0.0248(17) 0.0005(13) 0.0084(13) 0.0021(12)
N51 0.0225(17) 0.0239(17) 0.036(2) -0.0025(15) 0.0071(15) 0.0004(14)
N52 0.0186(15) 0.0235(16) 0.0259(17) 0.0021(13) 0.0094(13) -0.0001(12)
N53 0.038(2) 0.0254(19) 0.051(2) -0.0026(17) 0.0212(19) 0.0056(16)
N54 0.0294(17) 0.0220(16) 0.0283(18) -0.0011(14) 0.0140(14) -0.0027(13)
N55 0.0326(18) 0.0211(16) 0.0279(17) -0.0024(13) 0.0149(14) -0.0033(13)
N56 0.075(3) 0.028(2) 0.027(2) 0.0041(16) 0.009(2) -0.011(2)
N57 0.0322(18) 0.0217(16) 0.0227(16) -0.0033(13) 0.0090(14) -0.0007(13)
N58 0.0328(18) 0.0228(17) 0.0273(18) 0.0001(14) 0.0118(15) 0.0008(14)
O1 0.0239(15) 0.0435(19) 0.052(2) -0.0200(16) 0.0146(14) -0.0066(14)
O2 0.0386(18) 0.0400(19) 0.052(2) -0.0176(16) 0.0131(16) 0.0066(15)
O3 0.0400(17) 0.0347(17) 0.0270(16) -0.0015(13) 0.0053(14) -0.0039(14)
O4 0.0426(19) 0.0431(19) 0.0360(18) 0.0065(15) 0.0112(15) -0.0089(15)
Cl1 0.0236(5) 0.0268(5) 0.0291(5) -0.0049(4) 0.0080(4) -0.0019(4)
O11 0.101(4) 0.108(4) 0.049(3) -0.033(3) -0.007(2) 0.050(3)
O12 0.0302(19) 0.046(2) 0.133(4) 0.033(2) 0.019(2) 0.0025(16)
O13 0.057(2) 0.0296(18) 0.107(3) 0.0117(19) 0.052(2) 0.0057(16)
O14 0.0333(17) 0.056(2) 0.046(2) 0.0200(17) 0.0131(15) 0.0111(16)
Cl11 0.0312(5) 0.0284(5) 0.0404(6) 0.0004(5) 0.0081(5) 0.0063(4)
O21 0.0401(18) 0.0272(16) 0.0375(18) 0.0013(13) 0.0153(15) -0.0037(13)
O22 0.067(2) 0.0415(19) 0.0240(16) -0.0074(14) 0.0140(16) -0.0087(17)
O23 0.0406(19) 0.043(2) 0.078(3) 0.0089(19) 0.0343(19) 0.0008(16)
O24 0.0507(19) 0.0267(15) 0.0366(18) -0.0078(13) 0.0259(15) -0.0046(14)
Cl21 0.0317(5) 0.0253(5) 0.0287(5) -0.0043(4) 0.0139(4) -0.0035(4)
O31 0.034(2) 0.037(3) 0.078(4) -0.017(3) 0.011(2) -0.0081(19)
O32 0.025(2) 0.052(4) 0.034(3) 0.000(2) 0.0095(18) 0.004(2)
O33 0.048(3) 0.117(5) 0.046(3) -0.007(3) 0.031(2) 0.012(3)
O34 0.051(3) 0.047(3) 0.071(4) 0.027(3) 0.015(3) -0.005(2)
Cl31 0.0235(10) 0.0248(10) 0.0275(10) 0.0006(8) 0.0113(9) -0.0001(9)
O36 0.047(8) 0.049(7) 0.066(9) -0.001(7) 0.000(8) 0.016(7)
O37 0.033(7) 0.087(9) 0.038(7) 0.019(8) 0.010(6) -0.028(8)
O38 0.023(7) 0.056(9) 0.033(7) 0.001(6) 0.013(6) 0.006(7)
O39 0.026(6) 0.044(10) 0.032(9) -0.003(8) 0.018(6) -0.004(6)
Cl36 0.028(5) 0.043(5) 0.037(5) 0.004(4) 0.018(4) 0.004(4)
O41 0.0352(17) 0.058(2) 0.042(2) -0.0056(17) 0.0176(15) -0.0016(16)
O42 0.052(2) 0.0317(18) 0.070(3) 0.0025(17) 0.0219(19) -0.0031(16)
O43 0.055(2) 0.066(2) 0.0366(19) 0.0175(17) 0.0236(17) 0.0080(19)
O44 0.0409(18) 0.0308(16) 0.0344(17) -0.0008(14) 0.0104(14) 0.0007(14)
Cl41 0.0342(6) 0.0359(6) 0.0340(6) 0.0025(5) 0.0127(5) 0.0015(5)
O51 0.032(3) 0.075(4) 0.082(5) 0.023(3) 0.024(3) -0.003(3)
O52 0.063(4) 0.044(3) 0.058(4) 0.005(3) 0.002(4) 0.001(3)
O53 0.058(4) 0.129(6) 0.053(3) -0.036(4) 0.020(3) -0.015(4)
O54 0.035(3) 0.057(5) 0.058(4) 0.018(3) 0.007(3) 0.011(3)
Cl51 0.0268(12) 0.0368(12) 0.0418(13) 0.0024(10) 0.0103(9) 0.0004(9)
O56 0.048(7) 0.067(8) 0.069(7) 0.013(6) 0.018(6) -0.009(6)
O57 0.061(7) 0.070(7) 0.065(7) 0.002(6) -0.002(6) -0.019(6)
O58 0.054(8) 0.060(7) 0.068(9) 0.029(7) 0.007(8) -0.006(7)
O59 0.039(6) 0.052(9) 0.057(9) -0.001(8) 0.004(6) 0.000(6)
Cl56 0.049(5) 0.057(4) 0.062(4) 0.011(4) 0.006(3) 0.002(4)
O61 0.0260(18) 0.058(2) 0.114(4) -0.034(2) 0.016(2) -0.0036(17)
O62 0.098(4) 0.088(4) 0.092(4) -0.011(3) -0.008(3) 0.049(3)
O63 0.157(5) 0.062(3) 0.050(3) -0.012(2) 0.055(3) -0.008(3)
O64 0.057(2) 0.093(3) 0.066(3) -0.006(2) 0.027(2) -0.027(2)
Cl61 0.0350(6) 0.0434(7) 0.0412(7) -0.0062(5) 0.0114(5) 0.0026(5)
O71 0.052(5) 0.054(4) 0.128(8) -0.002(5) 0.036(5) -0.013(4)
O72 0.060(5) 0.096(6) 0.103(7) 0.038(6) 0.017(5) 0.037(5)
O73 0.030(4) 0.057(5) 0.143(7) 0.040(5) 0.034(4) 0.006(3)
O74 0.128(7) 0.126(8) 0.086(5) 0.001(6) 0.037(5) 0.025(7)
Cl71 0.039(3) 0.0233(19) 0.066(3) 0.003(2) 0.026(2) 0.0077(17)
O76 0.093(6) 0.057(4) 0.089(6) 0.020(4) 0.019(5) 0.028(4)
O77 0.116(6) 0.110(6) 0.084(5) 0.003(5) 0.058(5) -0.016(5)
O78 0.093(6) 0.101(6) 0.138(7) -0.019(6) 0.021(6) -0.041(5)
O79 0.069(5) 0.078(6) 0.102(7) 0.015(5) 0.041(5) 0.028(4)
Cl76 0.039(2) 0.056(3) 0.066(3) 0.020(2) 0.022(2) 0.004(2)
C101 0.069(4) 0.068(4) 0.075(4) -0.011(3) 0.016(4) -0.002(3)
N101 0.046(3) 0.055(3) 0.077(3) -0.018(3) 0.028(2) -0.006(2)
O101 0.060(3) 0.051(2) 0.087(3) -0.019(2) 0.024(2) -0.002(2)
O102 0.097(4) 0.066(3) 0.100(4) -0.028(3) 0.062(3) -0.008(3)
C111 0.059(4) 0.215(10) 0.110(7) 0.073(7) 0.047(5) 0.029(5)
N111 0.045(2) 0.052(3) 0.050(3) 0.011(2) 0.020(2) 0.001(2)
O111 0.053(2) 0.057(2) 0.059(3) 0.022(2) 0.018(2) 0.0045(19)
O112 0.085(3) 0.061(3) 0.085(3) 0.040(2) 0.039(3) 0.009(2)
C121 0.049(3) 0.089(4) 0.073(4) -0.021(4) 0.021(3) 0.006(3)
N121 0.038(2) 0.075(3) 0.045(3) 0.021(2) 0.019(2) 0.017(2)
O121 0.061(3) 0.088(3) 0.052(2) 0.000(2) 0.019(2) -0.004(2)
O122 0.075(3) 0.144(5) 0.076(3) 0.054(3) 0.041(3) 0.019(3)
C131 0.047(3) 0.054(3) 0.066(4) -0.004(3) 0.011(3) -0.002(3)
N131 0.040(2) 0.051(3) 0.060(3) 0.017(2) 0.008(2) -0.006(2)
O131 0.053(2) 0.078(3) 0.070(3) 0.026(2) 0.016(2) 0.014(2)
O132 0.068(3) 0.108(4) 0.061(3) 0.037(3) 0.012(2) 0.004(3)
C141 0.070(3) 0.047(3) 0.057(4) 0.004(3) 0.034(3) -0.007(3)
N141 0.068(3) 0.038(2) 0.036(2) 0.0013(19) 0.020(2) -0.011(2)
O141 0.083(3) 0.048(2) 0.060(3) 0.020(2) 0.019(2) -0.013(2)
O142 0.070(3) 0.049(2) 0.038(2) 0.0109(17) 0.0158(19) -0.0024(19)
C151 0.049(3) 0.035(3) 0.036(3) -0.003(2) 0.018(2) -0.001(2)
N151 0.037(2) 0.036(2) 0.036(2) 0.0013(17) 0.0107(18) 0.0058(17)
O151 0.044(2) 0.102(4) 0.076(3) -0.046(3) -0.010(2) 0.021(2)
O152 0.0446(19) 0.0342(18) 0.068(2) 0.0105(17) 0.0323(18) 0.0107(15)
C161 0.049(3) 0.051(3) 0.055(3) 0.009(3) 0.009(3) -0.005(2)
N161 0.051(3) 0.039(2) 0.044(3) -0.003(2) 0.006(2) -0.014(2)
O161 0.094(3) 0.075(3) 0.047(2) 0.009(2) 0.026(2) -0.009(3)
O162 0.059(2) 0.043(2) 0.053(2) -0.0064(18) 0.0097(19) -0.0078(18)
C171 0.049(3) 0.074(4) 0.041(3) 0.010(3) 0.001(3) 0.012(3)
N171 0.045(2) 0.045(2) 0.038(2) -0.0011(19) 0.0064(19) -0.0021(19)
O171 0.054(2) 0.055(2) 0.042(2) 0.0071(18) 0.0114(18) -0.0031(18)
O172 0.042(2) 0.062(2) 0.056(2) -0.0126(19) 0.0148(18) -0.0009(18)
C181 0.055(6) 0.068(7) 0.055(7) -0.007(6) 0.016(5) -0.007(5)
N181 0.034(3) 0.047(4) 0.056(4) -0.007(3) 0.006(3) -0.003(3)
O181 0.042(4) 0.073(9) 0.075(5) -0.006(5) 0.006(4) 0.007(4)
O182 0.049(4) 0.107(7) 0.118(7) 0.040(5) 0.029(4) -0.003(4)
C183 0.068(9) 0.057(9) 0.074(12) -0.015(9) 0.003(9) 0.014(7)
N183 0.051(5) 0.047(5) 0.060(5) -0.010(5) 0.004(4) 0.001(4)
O183 0.065(7) 0.067(7) 0.072(7) 0.000(6) 0.017(5) 0.012(5)
O184 0.054(8) 0.057(9) 0.069(6) -0.017(6) 0.012(6) 0.001(6)
O201 0.057(3) 0.069(3) 0.069(3) 0.030(2) 0.034(2) 0.008(2)
O211 0.066(3) 0.041(2) 0.082(3) -0.023(2) 0.053(2) -0.0163(19)
O221 0.031(2) 0.043(2) 0.040(2) 0.0061(19) 0.0143(19) -0.0068(18)
O231 0.022(6) 0.030(7) 0.039(7) 0.013(6) 0.002(6) -0.017(6)
O241 0.021(7) 0.028(7) 0.034(7) 0.002(6) 0.012(6) -0.013(6)

loop_
_atom_type_symbol
_atom_type_description
_atom_type_scat_dispersion_real
_atom_type_scat_dispersion_imag
_atom_type_scat_source
C C 0.0033 0.0016 'International Tables Vol C Tables 4.2.6.8 and 6.1.1.4'
H H 0.0000 0.0000 'International Tables Vol C Tables 4.2.6.8 and 6.1.1.4'
N N 0.0061 0.0033 'International Tables Vol C Tables 4.2.6.8 and 6.1.1.4'
O O 0.0106 0.0060 'International Tables Vol C Tables 4.2.6.8 and 6.1.1.4'
Cl Cl 0.1484 0.1585 'International Tables Vol C Tables 4.2.6.8 and 6.1.1.4'
Mn Mn 0.3368 0.7283 'International Tables Vol C Tables 4.2.6.8 and 6.1.1.4'

loop_
_geom_angle_atom_site_label_1
_geom_angle_atom_site_label_2
_geom_angle_atom_site_label_3
_geom_angle
_geom_angle_site_symmetry_1
_geom_angle_site_symmetry_3
N2 Mn1 N42 174.60(12) . .
N2 Mn1 N44 114.39(12) . .
N42 Mn1 N44 70.77(12) . .
N2 Mn1 N1 71.72(12) . .
N42 Mn1 N1 105.59(12) . .
N44 Mn1 N1 107.59(13) . .
N2 Mn1 N41 103.24(12) . .
N42 Mn1 N41 71.69(13) . .
N44 Mn1 N41 142.32(12) . .
N1 Mn1 N41 85.35(13) . .
N2 Mn1 N4 70.66(12) . .
N42 Mn1 N4 112.23(12) . .
N44 Mn1 N4 84.56(12) . .
N1 Mn1 N4 142.16(12) . .
N41 Mn1 N4 107.00(13) . .
N47 Mn2 N7 178.02(13) . .
N47 Mn2 N5 110.03(12) . .
N7 Mn2 N5 70.73(12) . .
N47 Mn2 N45 71.71(12) . .
N7 Mn2 N45 106.71(12) . .
N5 Mn2 N45 82.83(12) . .
N47 Mn2 N9 108.26(12) . .
N7 Mn2 N9 71.11(11) . .
N5 Mn2 N9 141.59(11) . .
N45 Mn2 N9 112.41(12) . .
N47 Mn2 N49 71.07(12) . .
N7 Mn2 N49 110.53(12) . .
N5 Mn2 N49 108.63(12) . .
N45 Mn2 N49 142.76(12) . .
N9 Mn2 N49 80.95(12) . .
N52 Mn3 N12 176.32(12) . .
N52 Mn3 N10 112.63(12) . .
N12 Mn3 N10 70.53(11) . .
N52 Mn3 N54 70.77(12) . .
N12 Mn3 N54 110.23(12) . .
N10 Mn3 N54 110.50(12) . .
N52 Mn3 N14 105.41(12) . .
N12 Mn3 N14 71.42(12) . .
N10 Mn3 N14 141.95(12) . .
N54 Mn3 N14 82.46(12) . .
N52 Mn3 N50 71.05(12) . .
N12 Mn3 N50 108.11(11) . .
N10 Mn3 N50 81.10(12) . .
N54 Mn3 N50 141.63(12) . .
N14 Mn3 N50 111.35(12) . .
N57 Mn4 N17 172.02(12) . .
N57 Mn4 N55 70.30(13) . .
N17 Mn4 N55 114.90(13) . .
N57 Mn4 N15 116.99(12) . .
N17 Mn4 N15 70.28(12) . .
N55 Mn4 N15 84.86(12) . .
N57 Mn4 N58 71.86(13) . .
N17 Mn4 N58 103.15(13) . .
N55 Mn4 N58 141.95(13) . .
N15 Mn4 N58 109.17(12) . .
N57 Mn4 N18 101.77(13) . .
N17 Mn4 N18 71.31(13) . .
N55 Mn4 N18 105.43(13) . .
N15 Mn4 N18 140.99(13) . .
N58 Mn4 N18 85.93(13) . .
N1 C1 C2 123.1(4) . .
N1 C1 H1 118.4 . .
C2 C1 H1 118.4 . .
C3 C2 C1 118.8(4) . .
C3 C2 H2 120.6 . .
C1 C2 H2 120.6 . .
C2 C3 C4 119.6(4) . .
C2 C3 H3 120.2 . .
C4 C3 H3 120.2 . .
C3 C4 C5 118.5(4) . .
C3 C4 H4 120.8 . .
C5 C4 H4 120.8 . .
N1 C5 C4 121.8(4) . .
N1 C5 C6 115.4(3) . .
C4 C5 C6 122.8(4) . .
N2 C6 C7 120.9(4) . .
N2 C6 C5 115.0(3) . .
C7 C6 C5 124.1(4) . .
C8 C7 C6 118.8(4) . .
C8 C7 H7 120.6 . .
C6 C7 H7 120.6 . .
C7 C8 C9 120.0(4) . .
C7 C8 H8 120.0 . .
C9 C8 H8 120.0 . .
C10 C9 C8 117.8(4) . .
C10 C9 H9 121.1 . .
C8 C9 H9 121.1 . .
N2 C10 C9 122.2(4) . .
N2 C10 C11 113.7(3) . .
C9 C10 C11 124.2(4) . .
N4 C11 N3 126.2(4) . .
N4 C11 C10 114.7(3) . .
N3 C11 C10 119.1(4) . .
N5 C12 N6 124.4(4) . .
N5 C12 C13 115.8(3) . .
N6 C12 C13 119.6(3) . .
N7 C13 C14 121.5(4) . .
N7 C13 C12 113.6(3) . .
C14 C13 C12 124.8(4) . .
C13 C14 C15 118.2(4) . .
C13 C14 H14 120.9 . .
C15 C14 H14 120.9 . .
C16 C15 C14 120.1(4) . .
C16 C15 H15 119.9 . .
C14 C15 H15 119.9 . .
C17 C16 C15 117.9(4) . .
C17 C16 H16 121.1 . .
C15 C16 H16 121.1 . .
N7 C17 C16 122.4(4) . .
N7 C17 C18 113.3(3) . .
C16 C17 C18 124.3(4) . .
N9 C18 N8 124.6(4) . .
N9 C18 C17 115.7(3) . .
N8 C18 C17 119.6(3) . .
N10 C19 N11 124.4(3) . .
N10 C19 C20 116.0(3) . .
N11 C19 C20 119.5(3) . .
N12 C20 C21 121.8(4) . .
N12 C20 C19 114.2(3) . .
C21 C20 C19 123.9(4) . .
C22 C21 C20 118.6(4) . .
C22 C21 H21 120.7 . .
C20 C21 H21 120.7 . .
C21 C22 C23 119.7(4) . .
C21 C22 H22 120.1 . .
C23 C22 H22 120.1 . .
C24 C23 C22 117.7(4) . .
C24 C23 H23 121.1 . .
C22 C23 H23 121.1 . .
N12 C24 C23 122.7(4) . .
N12 C24 C25 114.0(3) . .
C23 C24 C25 123.4(4) . .
N14 C25 N13 124.7(4) . .
N14 C25 C24 116.7(3) . .
N13 C25 C24 118.5(3) . .
N15 C26 N16 126.1(4) . .
N15 C26 C27 114.0(4) . .
N16 C26 C27 119.8(4) . .
N17 C27 C28 121.7(4) . .
N17 C27 C26 114.0(4) . .
C28 C27 C26 124.3(4) . .
C29 C28 C27 117.8(4) . .
C29 C28 H28 121.1 . .
C27 C28 H28 121.1 . .
C30 C29 C28 120.5(4) . .
C30 C29 H29 119.7 . .
C28 C29 H29 119.7 . .
C29 C30 C31 118.2(4) . .
C29 C30 H30 120.9 . .
C31 C30 H30 120.9 . .
N17 C31 C30 121.2(4) . .
N17 C31 C32 114.8(4) . .
C30 C31 C32 123.9(4) . .
N18 C32 C33 120.9(5) . .
N18 C32 C31 116.0(4) . .
C33 C32 C31 123.1(4) . .
C34 C33 C32 119.2(5) . .
C34 C33 H33 120.4 . .
C32 C33 H33 120.4 . .
C35 C34 C33 119.4(5) . .
C35 C34 H34 120.3 . .
C33 C34 H34 120.3 . .
C34 C35 C36 118.7(5) . .
C34 C35 H35 120.7 . .
C36 C35 H35 120.7 . .
N18 C36 C35 123.2(5) . .
N18 C36 H36 118.4 . .
C35 C36 H36 118.4 . .
C1 N1 C5 118.2(4) . .
C1 N1 Mn1 124.1(3) . .
C5 N1 Mn1 117.1(3) . .
C6 N2 C10 120.3(3) . .
C6 N2 Mn1 119.3(3) . .
C10 N2 Mn1 120.1(3) . .
C11 N3 H3A 120.0 . .
C11 N3 H3B 120.0 . .
H3A N3 H3B 120.0 . .
C11 N4 N5 115.0(3) . .
C11 N4 Mn1 118.3(3) . .
N5 N4 Mn1 116.9(2) . .
C12 N5 N4 112.8(3) . .
C12 N5 Mn2 118.6(3) . .
N4 N5 Mn2 121.3(2) . .
C12 N6 H6A 120.0 . .
C12 N6 H6B 120.0 . .
H6A N6 H6B 120.0 . .
C17 N7 C13 119.8(3) . .
C17 N7 Mn2 119.3(3) . .
C13 N7 Mn2 119.8(3) . .
C18 N8 H8A 120.0 . .
C18 N8 H8B 120.0 . .
H8A N8 H8B 120.0 . .
C18 N9 N10 114.0(3) . .
C18 N9 Mn2 117.2(3) . .
N10 N9 Mn2 120.1(2) . .
C19 N10 N9 113.4(3) . .
C19 N10 Mn3 118.2(3) . .
N9 N10 Mn3 122.5(2) . .
C19 N11 H11A 120.0 . .
C19 N11 H11B 120.0 . .
H11A N11 H11B 120.0 . .
C20 N12 C24 119.3(3) . .
C20 N12 Mn3 120.4(2) . .
C24 N12 Mn3 119.5(3) . .
C25 N13 H13A 120.0 . .
C25 N13 H13B 120.0 . .
H13A N13 H13B 120.0 . .
C25 N14 N15 111.4(3) . .
C25 N14 Mn3 115.6(3) . .
N15 N14 Mn3 122.2(2) . .
C26 N15 N14 115.4(3) . .
C26 N15 Mn4 120.4(3) . .
N14 N15 Mn4 119.8(2) . .
C26 N16 H16A 120.0 . .
C26 N16 H16B 120.0 . .
H16A N16 H16B 120.0 . .
C27 N17 C31 120.5(4) . .
C27 N17 Mn4 119.9(3) . .
C31 N17 Mn4 119.4(3) . .
C36 N18 C32 118.6(4) . .
C36 N18 Mn4 124.0(3) . .
C32 N18 Mn4 117.0(3) . .
N41 C41 C42 124.0(4) . .
N41 C41 H41 118.0 . .
C42 C41 H41 118.0 . .
C41 C42 C43 117.8(4) . .
C41 C42 H42 121.1 . .
C43 C42 H42 121.1 . .
C42 C43 C44 119.3(4) . .
C42 C43 H43 120.4 . .
C44 C43 H43 120.4 . .
C45 C44 C43 119.4(4) . .
C45 C44 H44 120.3 . .
C43 C44 H44 120.3 . .
N41 C45 C44 121.5(4) . .
N41 C45 C46 115.6(4) . .
C44 C45 C46 122.8(4) . .
N42 C46 C47 121.1(4) . .
N42 C46 C45 115.0(4) . .
C47 C46 C45 123.8(4) . .
C48 C47 C46 118.5(4) . .
C48 C47 H47 120.7 . .
C46 C47 H47 120.7 . .
C47 C48 C49 120.4(4) . .
C47 C48 H48 119.8 . .
C49 C48 H48 119.8 . .
C50 C49 C48 118.4(4) . .
C50 C49 H49 120.8 . .
C48 C49 H49 120.8 . .
N42 C50 C49 121.7(4) . .
N42 C50 C51 113.6(3) . .
C49 C50 C51 124.6(4) . .
N44 C51 N43 125.3(4) . .
N44 C51 C50 115.4(3) . .
N43 C51 C50 119.3(4) . .
N45 C52 N46 125.3(4) . .
N45 C52 C53 116.3(3) . .
N46 C52 C53 118.4(4) . .
N47 C53 C54 122.0(4) . .
N47 C53 C52 112.9(3) . .
C54 C53 C52 125.0(4) . .
C53 C54 C55 117.9(4) . .
C53 C54 H54 121.0 . .
C55 C54 H54 121.0 . .
C56 C55 C54 120.7(4) . .
C56 C55 H55 119.7 . .
C54 C55 H55 119.7 . .
C55 C56 C57 118.1(4) . .
C55 C56 H56 120.9 . .
C57 C56 H56 120.9 . .
N47 C57 C56 121.4(4) . .
N47 C57 C58 114.4(3) . .
C56 C57 C58 124.0(4) . .
N49 C58 N48 124.1(4) . .
N49 C58 C57 116.2(3) . .
N48 C58 C57 119.3(3) . .
N50 C59 N51 126.7(4) . .
N50 C59 C60 115.8(3) . .
N51 C59 C60 117.4(3) . .
N52 C60 C61 122.2(4) . .
N52 C60 C59 114.1(3) . .
C61 C60 C59 123.7(4) . .
C62 C61 C60 117.6(4) . .
C62 C61 H61 121.2 . .
C60 C61 H61 121.2 . .
C63 C62 C61 120.6(4) . .
C63 C62 H62 119.7 . .
C61 C62 H62 119.7 . .
C62 C63 C64 118.2(4) . .
C62 C63 H63 120.9 . .
C64 C63 H63 120.9 . .
N52 C64 C63 121.6(4) . .
N52 C64 C65 113.6(3) . .
C63 C64 C65 124.8(4) . .
N54 C65 N53 123.6(4) . .
N54 C65 C64 116.7(3) . .
N53 C65 C64 119.6(4) . .
N55 C66 N56 124.4(4) . .
N55 C66 C67 115.3(4) . .
N56 C66 C67 120.3(4) . .
N57 C67 C68 121.8(4) . .
N57 C67 C66 113.5(4) . .
C68 C67 C66 124.7(4) . .
C69 C68 C67 117.6(4) . .
C69 C68 H68 121.2 . .
C67 C68 H68 121.2 . .
C70 C69 C68 120.9(4) . .
C70 C69 H69 119.5 . .
C68 C69 H69 119.5 . .
C69 C70 C71 118.0(4) . .
C69 C70 H70 121.0 . .
C71 C70 H70 121.0 . .
N57 C71 C70 121.5(4) . .
N57 C71 C72 114.9(4) . .
C70 C71 C72 123.6(4) . .
N58 C72 C73 122.1(4) . .
N58 C72 C71 115.4(4) . .
C73 C72 C71 122.6(4) . .
C72 C73 C74 118.8(5) . .
C72 C73 H73 120.6 . .
C74 C73 H73 120.6 . .
C75 C74 C73 119.2(4) . .
C75 C74 H74 120.4 . .
C73 C74 H74 120.4 . .
C74 C75 C76 118.7(5) . .
C74 C75 H75 120.6 . .
C76 C75 H75 120.6 . .
N58 C76 C75 123.0(5) . .
N58 C76 H76 118.5 . .
C75 C76 H76 118.5 . .
C41 N41 C45 118.0(4) . .
C41 N41 Mn1 124.1(3) . .
C45 N41 Mn1 117.3(3) . .
C46 N42 C50 119.9(3) . .
C46 N42 Mn1 120.0(3) . .
C50 N42 Mn1 120.1(3) . .
C51 N43 H43A 120.0 . .
C51 N43 H43B 120.0 . .
H43A N43 H43B 120.0 . .
C51 N44 N45 113.9(3) . .
C51 N44 Mn1 119.8(3) . .
N45 N44 Mn1 121.2(2) . .
C52 N45 N44 112.9(3) . .
C52 N45 Mn2 116.6(3) . .
N44 N45 Mn2 120.4(2) . .
C52 N46 H46A 120.0 . .
C52 N46 H46B 120.0 . .
H46A N46 H46B 120.0 . .
C57 N47 C53 119.6(3) . .
C57 N47 Mn2 120.0(3) . .
C53 N47 Mn2 119.0(3) . .
C58 N48 H48A 120.0 . .
C58 N48 H48B 120.0 . .
H48A N48 H48B 120.0 . .
C58 N49 N50 113.1(3) . .
C58 N49 Mn2 117.4(3) . .
N50 N49 Mn2 123.6(2) . .
C59 N50 N49 114.8(3) . .
C59 N50 Mn3 114.5(3) . .
N49 N50 Mn3 118.5(2) . .
C59 N51 H51A 120.0 . .
C59 N51 H51B 120.0 . .
H51A N51 H51B 120.0 . .
C60 N52 C64 119.5(3) . .
C60 N52 Mn3 119.8(3) . .
C64 N52 Mn3 120.1(3) . .
C65 N53 H53A 120.0 . .
C65 N53 H53B 120.0 . .
H53A N53 H53B 120.0 . .
C65 N54 N55 112.7(3) . .
C65 N54 Mn3 116.8(3) . .
N55 N54 Mn3 119.8(2) . .
C66 N55 N54 116.2(3) . .
C66 N55 Mn4 120.1(3) . .
N54 N55 Mn4 120.3(2) . .
C66 N56 H56A 120.0 . .
C66 N56 H56B 120.0 . .
H56A N56 H56B 120.0 . .
C71 N57 C67 120.2(4) . .
C71 N57 Mn4 119.5(3) . .
C67 N57 Mn4 119.7(3) . .
C76 N58 C72 118.2(4) . .
C76 N58 Mn4 124.0(3) . .
C72 N58 Mn4 117.8(3) . .
O2 Cl1 O3 110.1(2) . .
O2 Cl1 O4 110.8(2) . .
O3 Cl1 O4 109.17(19) . .
O2 Cl1 O1 108.67(19) . .
O3 Cl1 O1 109.4(2) . .
O4 Cl1 O1 108.6(2) . .
O11 Cl11 O14 109.7(2) . .
O11 Cl11 O13 107.9(3) . .
O14 Cl11 O13 109.5(2) . .
O11 Cl11 O12 112.4(3) . .
O14 Cl11 O12 109.8(2) . .
O13 Cl11 O12 107.5(2) . .
O23 Cl21 O21 110.0(2) . .
O23 Cl21 O24 109.5(2) . .
O21 Cl21 O24 110.51(19) . .
O23 Cl21 O22 109.7(2) . .
O21 Cl21 O22 109.49(19) . .
O24 Cl21 O22 107.6(2) . .
O34 Cl31 O33 107.8(4) . .
O34 Cl31 O31 109.9(4) . .
O33 Cl31 O31 109.2(4) . .
O34 Cl31 O32 110.2(4) . .
O33 Cl31 O32 109.4(4) . .
O31 Cl31 O32 110.1(4) . .
O37 Cl36 O36 109.4(17) . .
O37 Cl36 O38 111.3(15) . .
O36 Cl36 O38 110.9(16) . .
O37 Cl36 O39 111.0(16) . .
O36 Cl36 O39 106.1(17) . .
O38 Cl36 O39 107.9(17) . .
O43 Cl41 O42 110.2(2) . .
O43 Cl41 O41 109.6(2) . .
O42 Cl41 O41 109.3(2) . .
O43 Cl41 O44 109.3(2) . .
O42 Cl41 O44 109.7(2) . .
O41 Cl41 O44 108.6(2) . .
O52 Cl51 O54 111.3(6) . .
O52 Cl51 O51 111.6(5) . .
O54 Cl51 O51 110.4(6) . .
O52 Cl51 O53 109.1(5) . .
O54 Cl51 O53 107.2(6) . .
O51 Cl51 O53 107.0(5) . .
O57 Cl56 O58 111.2(14) . .
O57 Cl56 O56 114.0(14) . .
O58 Cl56 O56 108.1(14) . .
O57 Cl56 O59 110.1(16) . .
O58 Cl56 O59 105.8(16) . .
O56 Cl56 O59 107.2(16) . .
O62 Cl61 O63 114.2(3) . .
O62 Cl61 O61 111.7(3) . .
O63 Cl61 O61 112.2(3) . .
O62 Cl61 O64 107.9(3) . .
O63 Cl61 O64 106.3(3) . .
O61 Cl61 O64 103.8(3) . .
O72 Cl71 O73 119.1(10) . .
O72 Cl71 O71 108.0(9) . .
O73 Cl71 O71 104.6(7) . .
O72 Cl71 O74 107.5(9) . .
O73 Cl71 O74 110.3(10) . .
O71 Cl71 O74 106.8(10) . .
O77 Cl76 O78 119.8(9) . .
O77 Cl76 O79 107.4(8) . .
O78 Cl76 O79 100.7(8) . .
O77 Cl76 O76 118.1(9) . .
O78 Cl76 O76 109.0(9) . .
O79 Cl76 O76 97.8(8) . .
N101 C101 H10A 109.5 . .
N101 C101 H10B 109.5 . .
H10A C101 H10B 109.5 . .
N101 C101 H10C 109.5 . .
H10A C101 H10C 109.5 . .
H10B C101 H10C 109.5 . .
O101 N101 O102 124.9(6) . .
O101 N101 C101 117.6(5) . .
O102 N101 C101 117.4(5) . .
N111 C111 H11C 109.5 . .
N111 C111 H11D 109.5 . .
H11C C111 H11D 109.5 . .
N111 C111 H11E 109.5 . .
H11C C111 H11E 109.5 . .
H11D C111 H11E 109.5 . .
O111 N111 O112 124.7(5) . .
O111 N111 C111 119.6(5) . .
O112 N111 C111 115.5(5) . .
N121 C121 H12A 109.5 . .
N121 C121 H12B 109.5 . .
H12A C121 H12B 109.5 . .
N121 C121 H12C 109.5 . .
H12A C121 H12C 109.5 . .
H12B C121 H12C 109.5 . .
O122 N121 O121 124.1(6) . .
O122 N121 C121 117.7(6) . .
O121 N121 C121 118.2(5) . .
N131 C131 H13C 109.5 . .
N131 C131 H13D 109.5 . .
H13C C131 H13D 109.5 . .
N131 C131 H13E 109.5 . .
H13C C131 H13E 109.5 . .
H13D C131 H13E 109.5 . .
O131 N131 O132 124.3(5) . .
O131 N131 C131 117.8(5) . .
O132 N131 C131 117.9(5) . .
N141 C141 H14A 109.5 . .
N141 C141 H14B 109.5 . .
H14A C141 H14B 109.5 . .
N141 C141 H14C 109.5 . .
H14A C141 H14C 109.5 . .
H14B C141 H14C 109.5 . .
O141 N141 O142 122.4(5) . .
O141 N141 C141 119.0(5) . .
O142 N141 C141 118.5(4) . .
N151 C151 H15A 109.5 . .
N151 C151 H15B 109.5 . .
H15A C151 H15B 109.5 . .
N151 C151 H15C 109.5 . .
H15A C151 H15C 109.5 . .
H15B C151 H15C 109.5 . .
O151 N151 O152 123.8(4) . .
O151 N151 C151 117.9(4) . .
O152 N151 C151 118.3(4) . .
N161 C161 H16C 109.5 . .
N161 C161 H16D 109.5 . .
H16C C161 H16D 109.5 . .
N161 C161 H16E 109.5 . .
H16C C161 H16E 109.5 . .
H16D C161 H16E 109.5 . .
O161 N161 O162 123.6(5) . .
O161 N161 C161 118.6(5) . .
O162 N161 C161 117.8(5) . .
N171 C171 H17A 109.5 . .
N171 C171 H17B 109.5 . .
H17A C171 H17B 109.5 . .
N171 C171 H17C 109.5 . .
H17A C171 H17C 109.5 . .
H17B C171 H17C 109.5 . .
O172 N171 O171 122.9(4) . .
O172 N171 C171 119.2(5) . .
O171 N171 C171 117.9(4) . .
O181 N181 O182 123.7(10) . .
O181 N181 C181 118.1(11) . .
O182 N181 C181 118.2(9) . .
N183 C183 H18D 109.5 . .
N183 C183 H18E 109.5 . .
H18D C183 H18E 109.5 . .
N183 C183 H18F 109.5 . .
H18D C183 H18F 109.5 . .
H18E C183 H18F 109.5 . .
O184 N183 O183 124.7(14) . .
O184 N183 C183 118.4(15) . .
O183 N183 C183 116.9(14) . .
H201 O201 H202 106.2(9) . .
H211 O211 H212 107.1(9) . .

loop_
_geom_bond_atom_site_label_1
_geom_bond_atom_site_label_2
_geom_bond_distance
_geom_bond_site_symmetry_2
Mn1 N2 2.221(3) .
Mn1 N42 2.224(3) .
Mn1 N44 2.244(3) .
Mn1 N1 2.255(3) .
Mn1 N41 2.271(4) .
Mn1 N4 2.274(3) .
Mn2 N47 2.208(3) .
Mn2 N7 2.227(3) .
Mn2 N5 2.262(3) .
Mn2 N45 2.268(3) .
Mn2 N9 2.270(3) .
Mn2 N49 2.283(3) .
Mn3 N52 2.215(3) .
Mn3 N12 2.218(3) .
Mn3 N10 2.277(3) .
Mn3 N54 2.283(3) .
Mn3 N14 2.302(3) .
Mn3 N50 2.333(3) .
Mn4 N57 2.226(3) .
Mn4 N17 2.232(4) .
Mn4 N55 2.243(3) .
Mn4 N15 2.244(3) .
Mn4 N58 2.258(4) .
Mn4 N18 2.279(4) .
C1 N1 1.332(5) .
C1 C2 1.379(6) .
C1 H1 0.9500 .
C2 C3 1.362(7) .
C2 H2 0.9500 .
C3 C4 1.386(6) .
C3 H3 0.9500 .
C4 C5 1.389(6) .
C4 H4 0.9500 .
C5 N1 1.350(5) .
C5 C6 1.482(6) .
C6 N2 1.330(5) .
C6 C7 1.392(6) .
C7 C8 1.378(6) .
C7 H7 0.9500 .
C8 C9 1.393(6) .
C8 H8 0.9500 .
C9 C10 1.373(6) .
C9 H9 0.9500 .
C10 N2 1.343(5) .
C10 C11 1.491(5) .
C11 N4 1.306(5) .
C11 N3 1.320(5) .
C12 N5 1.307(5) .
C12 N6 1.331(5) .
C12 C13 1.493(6) .
C13 N7 1.335(5) .
C13 C14 1.383(5) .
C14 C15 1.384(6) .
C14 H14 0.9500 .
C15 C16 1.381(6) .
C15 H15 0.9500 .
C16 C17 1.375(5) .
C16 H16 0.9500 .
C17 N7 1.331(5) .
C17 C18 1.482(5) .
C18 N9 1.309(5) .
C18 N8 1.330(5) .
C19 N10 1.304(5) .
C19 N11 1.339(5) .
C19 C20 1.480(5) .
C20 N12 1.327(5) .
C20 C21 1.383(5) .
C21 C22 1.371(6) .
C21 H21 0.9500 .
C22 C23 1.388(6) .
C22 H22 0.9500 .
C23 C24 1.375(6) .
C23 H23 0.9500 .
C24 N12 1.330(5) .
C24 C25 1.481(5) .
C25 N14 1.306(5) .
C25 N13 1.337(5) .
C26 N15 1.301(5) .
C26 N16 1.321(5) .
C26 C27 1.490(6) .
C27 N17 1.329(5) .
C27 C28 1.384(6) .
C28 C29 1.383(6) .
C28 H28 0.9500 .
C29 C30 1.378(7) .
C29 H29 0.9500 .
C30 C31 1.383(6) .
C30 H30 0.9500 .
C31 N17 1.337(5) .
C31 C32 1.479(6) .
C32 N18 1.342(6) .
C32 C33 1.395(6) .
C33 C34 1.378(8) .
C33 H33 0.9500 .
C34 C35 1.367(8) .
C34 H34 0.9500 .
C35 C36 1.368(7) .
C35 H35 0.9500 .
C36 N18 1.338(6) .
C36 H36 0.9500 .
N3 H3A 0.8800 .
N3 H3B 0.8800 .
N4 N5 1.413(4) .
N6 H6A 0.8800 .
N6 H6B 0.8800 .
N8 H8A 0.8800 .
N8 H8B 0.8800 .
N9 N10 1.406(4) .
N11 H11A 0.8800 .
N11 H11B 0.8800 .
N13 H13A 0.8800 .
N13 H13B 0.8800 .
N14 N15 1.417(4) .
N16 H16A 0.8800 .
N16 H16B 0.8800 .
C41 N41 1.330(6) .
C41 C42 1.374(6) .
C41 H41 0.9500 .
C42 C43 1.380(7) .
C42 H42 0.9500 .
C43 C44 1.382(7) .
C43 H43 0.9500 .
C44 C45 1.378(6) .
C44 H44 0.9500 .
C45 N41 1.352(5) .
C45 C46 1.479(6) .
C46 N42 1.339(5) .
C46 C47 1.389(6) .
C47 C48 1.368(6) .
C47 H47 0.9500 .
C48 C49 1.382(6) .
C48 H48 0.9500 .
C49 C50 1.374(6) .
C49 H49 0.9500 .
C50 N42 1.340(5) .
C50 C51 1.489(5) .
C51 N44 1.302(5) .
C51 N43 1.327(5) .
C52 N45 1.306(5) .
C52 N46 1.331(5) .
C52 C53 1.479(5) .
C53 N47 1.348(5) .
C53 C54 1.374(5) .
C54 C55 1.378(6) .
C54 H54 0.9500 .
C55 C56 1.377(6) .
C55 H55 0.9500 .
C56 C57 1.391(5) .
C56 H56 0.9500 .
C57 N47 1.331(5) .
C57 C58 1.483(5) .
C58 N49 1.307(5) .
C58 N48 1.335(5) .
C59 N50 1.306(5) .
C59 N51 1.330(5) .
C59 C60 1.485(5) .
C60 N52 1.324(5) .
C60 C61 1.389(6) .
C61 C62 1.376(6) .
C61 H61 0.9500 .
C62 C63 1.368(7) .
C62 H62 0.9500 .
C63 C64 1.385(6) .
C63 H63 0.9500 .
C64 N52 1.339(5) .
C64 C65 1.481(6) .
C65 N54 1.304(5) .
C65 N53 1.343(5) .
C66 N55 1.291(5) .
C66 N56 1.330(5) .
C66 C67 1.479(6) .
C67 N57 1.333(5) .
C67 C68 1.385(6) .
C68 C69 1.384(6) .
C68 H68 0.9500 .
C69 C70 1.372(6) .
C69 H69 0.9500 .
C70 C71 1.390(6) .
C70 H70 0.9500 .
C71 N57 1.332(5) .
C71 C72 1.488(6) .
C72 N58 1.346(5) .
C72 C73 1.383(6) .
C73 C74 1.388(7) .
C73 H73 0.9500 .
C74 C75 1.371(7) .
C74 H74 0.9500 .
C75 C76 1.380(6) .
C75 H75 0.9500 .
C76 N58 1.334(6) .
C76 H76 0.9500 .
N43 H43A 0.8800 .
N43 H43B 0.8800 .
N44 N45 1.418(4) .
N46 H46A 0.8800 .
N46 H46B 0.8800 .
N48 H48A 0.8800 .
N48 H48B 0.8800 .
N49 N50 1.403(4) .
N51 H51A 0.8800 .
N51 H51B 0.8800 .
N53 H53A 0.8800 .
N53 H53B 0.8800 .
N54 N55 1.407(5) .
N56 H56A 0.8800 .
N56 H56B 0.8800 .
O1 Cl1 1.438(3) .
O2 Cl1 1.421(3) .
O3 Cl1 1.421(3) .
O4 Cl1 1.433(3) .
O11 Cl11 1.410(4) .
O12 Cl11 1.429(4) .
O13 Cl11 1.425(3) .
O14 Cl11 1.421(3) .
O21 Cl21 1.427(3) .
O22 Cl21 1.439(3) .
O23 Cl21 1.425(3) .
O24 Cl21 1.430(3) .
O31 Cl31 1.424(5) .
O32 Cl31 1.433(5) .
O33 Cl31 1.422(5) .
O34 Cl31 1.413(5) .
O36 Cl36 1.412(14) .
O37 Cl36 1.411(14) .
O38 Cl36 1.414(14) .
O39 Cl36 1.438(14) .
O41 Cl41 1.433(3) .
O42 Cl41 1.433(4) .
O43 Cl41 1.429(3) .
O44 Cl41 1.445(3) .
O51 Cl51 1.429(6) .
O52 Cl51 1.408(6) .
O53 Cl51 1.452(6) .
O54 Cl51 1.423(6) .
O56 Cl56 1.437(12) .
O57 Cl56 1.417(13) .
O58 Cl56 1.418(13) .
O59 Cl56 1.439(13) .
O61 Cl61 1.406(4) .
O62 Cl61 1.388(4) .
O63 Cl61 1.401(4) .
O64 Cl61 1.459(4) .
O71 Cl71 1.439(10) .
O72 Cl71 1.358(10) .
O73 Cl71 1.393(10) .
O74 Cl71 1.450(11) .
O76 Cl76 1.452(9) .
O77 Cl76 1.402(10) .
O78 Cl76 1.403(10) .
O79 Cl76 1.433(10) .
C101 N101 1.467(7) .
C101 H10A 0.9800 .
C101 H10B 0.9800 .
C101 H10C 0.9800 .
N101 O101 1.205(6) .
N101 O102 1.215(6) .
C111 N111 1.450(7) .
C111 H11C 0.9800 .
C111 H11D 0.9800 .
C111 H11E 0.9800 .
N111 O111 1.199(5) .
N111 O112 1.208(5) .
C121 N121 1.482(7) .
C121 H12A 0.9800 .
C121 H12B 0.9800 .
C121 H12C 0.9800 .
N121 O122 1.197(5) .
N121 O121 1.213(6) .
C131 N131 1.463(7) .
C131 H13C 0.9800 .
C131 H13D 0.9800 .
C131 H13E 0.9800 .
N131 O131 1.209(5) .
N131 O132 1.215(5) .
C141 N141 1.464(6) .
C141 H14A 0.9800 .
C141 H14B 0.9800 .
C141 H14C 0.9800 .
N141 O141 1.215(5) .
N141 O142 1.223(5) .
C151 N151 1.474(5) .
C151 H15A 0.9800 .
C151 H15B 0.9800 .
C151 H15C 0.9800 .
N151 O151 1.202(5) .
N151 O152 1.205(4) .
C161 N161 1.479(6) .
C161 H16C 0.9800 .
C161 H16D 0.9800 .
C161 H16E 0.9800 .
N161 O161 1.211(5) .
N161 O162 1.215(5) .
C171 N171 1.491(6) .
C171 H17A 0.9800 .
C171 H17B 0.9800 .
C171 H17C 0.9800 .
N171 O172 1.219(5) .
N171 O171 1.223(5) .
C181 N181 1.469(11) .
C181 H18A 0.9800 .
C181 H18B 0.9800 .
C181 H18C 0.9800 .
N181 O181 1.208(11) .
N181 O182 1.212(8) .
C183 N183 1.476(13) .
C183 H18D 0.9800 .
C183 H18E 0.9800 .
C183 H18F 0.9800 .
N183 O184 1.204(13) .
N183 O183 1.208(10) .
O201 H201 0.842(5) .
O201 H202 0.843(5) .
O211 H211 0.839(5) .
O211 H212 0.839(5) .
